data_4036319
loop_
_publ_author_name
'Demizu, Yosuke'
'Yamashita, Hiroko'
'Doi, Mitsunobu'
'Misawa, Takashi'
'Oba, Makoto'
'Tanaka, Masakazu'
'Kurihara, Masaaki'

_publ_section_title
;
 Topological Study of the Structures of Heterochiral Peptides Containing
 Equal Amounts of l-Leu and d-Leu.
;
_journal_issue 17
_journal_name_full 'The Journal of organic chemistry'
_journal_page_first 8597
_journal_page_last 8603
_journal_paper_doi 10.1021/acs.joc.5b01541
_journal_volume 80
_journal_year 2015
_chemical_absolute_configuration rm
_chemical_compound_source synthesis
_chemical_formula_moiety 'C70 H128 N12 O15, C4 H8 O '
_chemical_formula_sum 'C74 H136 N12 O16'
_chemical_formula_weight 1449.95
_chemical_name_systematic
; 
 Boc-Leu-Leu-Aib-(DLeu-Leu-Aib)2-OMe.butanone 
;
_space_group_IT_number 1
_space_group_name_Hall 'P 1'
_space_group_name_H-M_alt 'P 1'
_symmetry_cell_setting triclininc
_symmetry_space_group_name_H-M 'P 1'
_atom_sites_solution_hydrogens geom
_atom_sites_solution_primary direct
_atom_sites_solution_secondary difmap
_audit_creation_method SHELXL-97
_cell_angle_alpha 90.109(2)
_cell_angle_beta 90.496(2)
_cell_angle_gamma 101.438(2)
_cell_formula_units_Z 1
_cell_length_a 10.7549(13)
_cell_length_b 14.0615(17)
_cell_length_c 14.0682(17)
_cell_measurement_reflns_used 8910
_cell_measurement_temperature 100(2)
_cell_measurement_theta_max 28.14
_cell_measurement_theta_min 2.19
_cell_volume 2085.2(4)
_computing_cell_refinement 'SAINT-PLUS (Bruker, 1998)'
_computing_data_collection 'SMART (Bruker, 1998)'
_computing_data_reduction 'SAINT-PLUS (Bruker, 1998)'
_computing_structure_refinement 'SHELXL-97 (Sheldrick, 2008)'
_computing_structure_solution 'SHELXS-97 (Sheldrick, 2008)'
_diffrn_ambient_temperature 100(2)
_diffrn_detector_area_resol_mean 8.366
_diffrn_measured_fraction_theta_full 0.980
_diffrn_measured_fraction_theta_max 0.980
_diffrn_measurement_device_type 'CCD (Bruker APEX)'
_diffrn_measurement_method \w-scan
_diffrn_radiation_monochromator 'conforcal (Bruker Montel)'
_diffrn_radiation_source 'rotating anode (M18XCE)'
_diffrn_radiation_type MoK\a
_diffrn_radiation_wavelength 0.71073
_diffrn_reflns_av_R_equivalents 0.0218
_diffrn_reflns_av_sigmaI/netI 0.0332
_diffrn_reflns_limit_h_max 13
_diffrn_reflns_limit_h_min -13
_diffrn_reflns_limit_k_max 17
_diffrn_reflns_limit_k_min -17
_diffrn_reflns_limit_l_max 17
_diffrn_reflns_limit_l_min -18
_diffrn_reflns_number 18249
_diffrn_reflns_theta_full 27.10
_diffrn_reflns_theta_max 27.10
_diffrn_reflns_theta_min 1.45
_diffrn_standards_decay_% 2.84
_diffrn_standards_interval_count 18249
_diffrn_standards_interval_time 360
_diffrn_standards_number 245
_exptl_absorpt_coefficient_mu 0.081
_exptl_absorpt_correction_T_max 1.0
_exptl_absorpt_correction_T_min 0.7878
_exptl_absorpt_correction_type multi-scan
_exptl_absorpt_process_details 'SADABS (Sheldrick, 1996)'
_exptl_crystal_colour colorless
_exptl_crystal_density_diffrn 1.155
_exptl_crystal_density_method 'not measured'
_exptl_crystal_description prism
_exptl_crystal_F_000 792
_exptl_crystal_size_max 0.40
_exptl_crystal_size_mid 0.25
_exptl_crystal_size_min 0.25
_refine_diff_density_max 0.283
_refine_diff_density_min -0.165
_refine_diff_density_rms 0.044
_refine_ls_abs_structure_details 'Flack (1983), 0 Friedel pairs'
_refine_ls_abs_structure_Flack 0.1(6)
_refine_ls_extinction_method none
_refine_ls_goodness_of_fit_ref 1.031
_refine_ls_hydrogen_treatment constr
_refine_ls_matrix_type full
_refine_ls_number_parameters 920
_refine_ls_number_reflns 9006
_refine_ls_number_restraints 3
_refine_ls_restrained_S_all 1.031
_refine_ls_R_factor_all 0.0422
_refine_ls_R_factor_gt 0.0391
_refine_ls_shift/su_max 0.003
_refine_ls_shift/su_mean 0.001
_refine_ls_structure_factor_coef Fsqd
_refine_ls_weighting_details 'calc w=1/[\s^2^(Fo^2^)+(0.0636P)^2^+0.3708P] where P=(Fo^2^+2Fc^2^)/3'
_refine_ls_weighting_scheme calc
_refine_ls_wR_factor_gt 0.1006
_refine_ls_wR_factor_ref 0.1026
_reflns_number_gt 8447
_reflns_number_total 9006
_reflns_threshold_expression I>2\s(I)
_cod_data_source_file jo5b01541_si_002.cif
_cod_data_source_block dda
_cod_original_sg_symbol_H-M P1
_cod_database_code 4036319

loop_
_symmetry_equiv_pos_as_xyz
'x, y, z'

loop_
_atom_site_label
_atom_site_type_symbol
_atom_site_fract_x
_atom_site_fract_y
_atom_site_fract_z
_atom_site_U_iso_or_equiv
_atom_site_adp_type
_atom_site_occupancy
_atom_site_symmetry_multiplicity
_atom_site_calc_flag
_atom_site_refinement_flags
O1B O 1.0254(2) 0.91993(17) -0.00325(15) 0.0435(5) Uani 1 1 d .
C1B C 1.0265(3) 0.89355(19) 0.0783(2) 0.0304(6) Uani 1 1 d .
C2B C 1.1342(3) 0.8544(2) 0.1197(2) 0.0380(7) Uani 1 1 d .
H2B1 H 1.1014 0.7921 0.1505 0.057 Uiso 1 1 calc R
H2B2 H 1.1794 0.9003 0.1667 0.057 Uiso 1 1 calc R
H2B3 H 1.1926 0.8449 0.0690 0.057 Uiso 1 1 calc R
C3B C 0.9178(3) 0.89676(19) 0.1441(2) 0.0297(6) Uani 1 1 d .
H3B1 H 0.9526 0.9213 0.2069 0.036 Uiso 1 1 calc R
H3B2 H 0.8695 0.8298 0.1533 0.036 Uiso 1 1 calc R
C4B C 0.8274(3) 0.9592(3) 0.1098(2) 0.0423(7) Uani 1 1 d .
H4B1 H 0.7597 0.9575 0.1564 0.063 Uiso 1 1 calc R
H4B2 H 0.7902 0.9345 0.0486 0.063 Uiso 1 1 calc R
H4B3 H 0.8735 1.0262 0.1023 0.063 Uiso 1 1 calc R
C1 C 1.4482(3) 0.7328(2) 1.0502(2) 0.0317(6) Uani 1 1 d .
O1 O 1.43445(19) 0.82843(13) 1.01440(13) 0.0290(4) Uani 1 1 d .
C2 C 1.3265(3) 0.6575(2) 1.0408(3) 0.0437(7) Uani 1 1 d .
H2A H 1.3402 0.5953 1.0654 0.066 Uiso 1 1 calc R
H2B H 1.3010 0.6501 0.9737 0.066 Uiso 1 1 calc R
H2C H 1.2594 0.6786 1.0772 0.066 Uiso 1 1 calc R
C3 C 1.5545(3) 0.7013(3) 0.9962(2) 0.0474(8) Uani 1 1 d .
H3A H 1.5652 0.6376 1.0190 0.071 Uiso 1 1 calc R
H3B H 1.6335 0.7487 1.0064 0.071 Uiso 1 1 calc R
H3C H 1.5335 0.6971 0.9282 0.071 Uiso 1 1 calc R
C4 C 1.4860(4) 0.7545(3) 1.1528(2) 0.0471(8) Uani 1 1 d .
H4A H 1.4980 0.6948 1.1843 0.071 Uiso 1 1 calc R
H4B H 1.4191 0.7801 1.1851 0.071 Uiso 1 1 calc R
H4C H 1.5654 0.8027 1.1557 0.071 Uiso 1 1 calc R
C5 C 1.4166(2) 0.84213(18) 0.92073(17) 0.0223(5) Uani 1 1 d .
O5 O 1.36221(17) 0.78048(13) 0.86557(13) 0.0268(4) Uani 1 1 d .
N11 N 1.46481(19) 0.93405(15) 0.89691(14) 0.0212(4) Uani 1 1 d .
H11 H 1.4968 0.9756 0.9418 0.025 Uiso 1 1 calc R
C11 C 1.4660(2) 0.96735(18) 0.79919(17) 0.0211(5) Uani 1 1 d .
H11A H 1.4972 1.0392 0.8012 0.025 Uiso 1 1 calc R
C12 C 1.3306(2) 0.95035(17) 0.75729(16) 0.0198(4) Uani 1 1 d .
O12 O 1.30231(16) 0.90763(13) 0.68216(12) 0.0231(3) Uani 1 1 d .
C13 C 1.5562(2) 0.9264(2) 0.73458(18) 0.0270(5) Uani 1 1 d .
H13A H 1.5285 0.9319 0.6679 0.032 Uiso 1 1 calc R
H13B H 1.5478 0.8564 0.7486 0.032 Uiso 1 1 calc R
C14 C 1.6968(2) 0.9747(2) 0.7430(2) 0.0313(6) Uani 1 1 d .
H14 H 1.7430 0.9418 0.6957 0.038 Uiso 1 1 calc R
C15 C 1.7551(3) 0.9615(3) 0.8399(2) 0.0400(7) Uani 1 1 d .
H15A H 1.7387 0.8924 0.8560 0.060 Uiso 1 1 calc R
H15B H 1.7173 0.9973 0.8880 0.060 Uiso 1 1 calc R
H15C H 1.8468 0.9864 0.8379 0.060 Uiso 1 1 calc R
C16 C 1.7209(3) 1.0813(2) 0.7161(2) 0.0429(7) Uani 1 1 d .
H16A H 1.6828 1.0884 0.6537 0.064 Uiso 1 1 calc R
H16B H 1.8125 1.1067 0.7137 0.064 Uiso 1 1 calc R
H16C H 1.6829 1.1175 0.7637 0.064 Uiso 1 1 calc R
N21 N 1.24898(19) 0.99032(14) 0.80742(13) 0.0195(4) Uani 1 1 d .
H21 H 1.2713 1.0157 0.8637 0.023 Uiso 1 1 calc R
C21 C 1.1229(2) 0.99190(16) 0.76899(16) 0.0187(4) Uani 1 1 d .
H21A H 1.0737 1.0156 0.8209 0.022 Uiso 1 1 calc R
C22 C 1.0542(2) 0.88822(17) 0.74380(16) 0.0178(4) Uani 1 1 d .
O22 O 1.00302(16) 0.86644(12) 0.66670(12) 0.0227(3) Uani 1 1 d .
C23 C 1.1223(2) 1.05994(17) 0.68479(17) 0.0223(5) Uani 1 1 d .
H23A H 1.0344 1.0513 0.6599 0.027 Uiso 1 1 calc R
H23B H 1.1749 1.0400 0.6339 0.027 Uiso 1 1 calc R
C24 C 1.1707(3) 1.16809(19) 0.70534(19) 0.0289(5) Uani 1 1 d .
H24 H 1.1351 1.1835 0.7676 0.035 Uiso 1 1 calc R
C25 C 1.1229(3) 1.2289(2) 0.6295(2) 0.0404(7) Uani 1 1 d .
H25A H 1.0302 1.2107 0.6250 0.061 Uiso 1 1 calc R
H25B H 1.1599 1.2174 0.5682 0.061 Uiso 1 1 calc R
H25C H 1.1477 1.2977 0.6464 0.061 Uiso 1 1 calc R
C26 C 1.3142(4) 1.1960(2) 0.7125(3) 0.0586(11) Uani 1 1 d .
H26A H 1.3448 1.1566 0.7615 0.088 Uiso 1 1 calc R
H26B H 1.3390 1.2648 0.7295 0.088 Uiso 1 1 calc R
H26C H 1.3513 1.1845 0.6512 0.088 Uiso 1 1 calc R
N31 N 1.05507(18) 0.82506(14) 0.81456(13) 0.0194(4) Uani 1 1 d .
H31 H 1.0957 0.8457 0.8676 0.023 Uiso 1 1 calc R
C31 C 0.9916(2) 0.72340(17) 0.80776(16) 0.0202(5) Uani 1 1 d .
C32 C 1.0364(2) 0.67863(16) 0.71798(16) 0.0184(4) Uani 1 1 d .
O32 O 0.96174(16) 0.62933(12) 0.66179(12) 0.0238(4) Uani 1 1 d .
C33 C 1.0342(3) 0.67071(19) 0.89360(18) 0.0263(5) Uani 1 1 d .
H33A H 0.9931 0.6020 0.8911 0.039 Uiso 1 1 calc R
H33B H 1.0103 0.6999 0.9523 0.039 Uiso 1 1 calc R
H33C H 1.1265 0.6766 0.8923 0.039 Uiso 1 1 calc R
C34 C 0.8480(2) 0.7126(2) 0.80689(18) 0.0260(5) Uani 1 1 d .
H34A H 0.8083 0.6437 0.8023 0.039 Uiso 1 1 calc R
H34B H 0.8220 0.7473 0.7522 0.039 Uiso 1 1 calc R
H34C H 0.8212 0.7399 0.8657 0.039 Uiso 1 1 calc R
N41 N 1.16232(18) 0.69095(14) 0.70761(13) 0.0184(4) Uani 1 1 d .
H41 H 1.2140 0.7290 0.7468 0.022 Uiso 1 1 calc R
C41 C 1.2125(2) 0.64090(17) 0.63114(16) 0.0182(4) Uani 1 1 d .
H41A H 1.1697 0.5710 0.6338 0.022 Uiso 1 1 calc R
C42 C 1.1853(2) 0.67896(17) 0.53371(16) 0.0186(4) Uani 1 1 d .
O42 O 1.16753(18) 0.62270(13) 0.46537(12) 0.0275(4) Uani 1 1 d .
C44 C 1.3876(2) 0.58857(17) 0.73163(17) 0.0213(5) Uani 1 1 d .
H44 H 1.3546 0.6154 0.7900 0.026 Uiso 1 1 calc R
C43 C 1.3545(2) 0.64592(17) 0.64569(16) 0.0179(4) Uani 1 1 d .
H43A H 1.3969 0.7147 0.6535 0.021 Uiso 1 1 calc R
H43B H 1.3889 0.6209 0.5878 0.021 Uiso 1 1 calc R
C45 C 1.3283(3) 0.4812(2) 0.7244(2) 0.0332(6) Uani 1 1 d .
H45A H 1.2360 0.4733 0.7183 0.050 Uiso 1 1 calc R
H45B H 1.3491 0.4479 0.7818 0.050 Uiso 1 1 calc R
H45C H 1.3616 0.4532 0.6686 0.050 Uiso 1 1 calc R
C46 C 1.5309(2) 0.6021(2) 0.7412(2) 0.0293(6) Uani 1 1 d .
H46A H 1.5681 0.6715 0.7458 0.044 Uiso 1 1 calc R
H46B H 1.5647 0.5744 0.6854 0.044 Uiso 1 1 calc R
H46C H 1.5523 0.5691 0.7986 0.044 Uiso 1 1 calc R
N51 N 1.18213(18) 0.77236(14) 0.52572(13) 0.0176(4) Uani 1 1 d .
H51 H 1.1979 0.8108 0.5756 0.021 Uiso 1 1 calc R
C51 C 1.1526(2) 0.81109(17) 0.43450(16) 0.0182(4) Uani 1 1 d .
H51A H 1.2039 0.7848 0.3856 0.022 Uiso 1 1 calc R
C52 C 1.0125(2) 0.77613(16) 0.40719(16) 0.0192(4) Uani 1 1 d .
O52 O 0.98452(16) 0.74576(12) 0.32632(11) 0.0216(3) Uani 1 1 d .
C53 C 1.1914(2) 0.92106(17) 0.43160(16) 0.0198(4) Uani 1 1 d .
H53A H 1.1448 0.9489 0.4815 0.024 Uiso 1 1 calc R
H53B H 1.1657 0.9440 0.3694 0.024 Uiso 1 1 calc R
C54 C 1.3340(2) 0.95957(19) 0.44631(18) 0.0244(5) Uani 1 1 d .
H54 H 1.3570 0.9449 0.5130 0.029 Uiso 1 1 calc R
C55 C 1.4131(3) 0.9120(2) 0.3789(2) 0.0381(7) Uani 1 1 d .
H55A H 1.3938 0.8416 0.3882 0.057 Uiso 1 1 calc R
H55B H 1.5034 0.9369 0.3918 0.057 Uiso 1 1 calc R
H55C H 1.3932 0.9268 0.3131 0.057 Uiso 1 1 calc R
C56 C 1.3617(3) 1.0688(2) 0.4337(2) 0.0343(6) Uani 1 1 d .
H56A H 1.3098 1.0980 0.4777 0.052 Uiso 1 1 calc R
H56B H 1.3415 1.0845 0.3682 0.052 Uiso 1 1 calc R
H56C H 1.4517 1.0945 0.4469 0.052 Uiso 1 1 calc R
N61 N 0.92591(18) 0.77977(14) 0.47378(14) 0.0195(4) Uani 1 1 d .
H61 H 0.9511 0.8051 0.5296 0.023 Uiso 1 1 calc R
C61 C 0.7898(2) 0.74283(17) 0.45673(17) 0.0210(5) Uani 1 1 d .
C62 C 0.7670(2) 0.63605(17) 0.42319(16) 0.0199(4) Uani 1 1 d .
O62 O 0.68368(17) 0.60369(13) 0.36627(14) 0.0291(4) Uani 1 1 d .
C64 C 0.7355(2) 0.80324(19) 0.3830(2) 0.0275(5) Uani 1 1 d .
H64A H 0.6449 0.7765 0.3736 0.041 Uiso 1 1 calc R
H64B H 0.7799 0.8015 0.3227 0.041 Uiso 1 1 calc R
H64C H 0.7467 0.8705 0.4054 0.041 Uiso 1 1 calc R
C63 C 0.7227(2) 0.7447(2) 0.55136(19) 0.0276(5) Uani 1 1 d .
H63A H 0.6315 0.7204 0.5423 0.041 Uiso 1 1 calc R
H63B H 0.7372 0.8114 0.5756 0.041 Uiso 1 1 calc R
H63C H 0.7562 0.7035 0.5971 0.041 Uiso 1 1 calc R
N71 N 0.84193(18) 0.58110(14) 0.46434(13) 0.0186(4) Uani 1 1 d .
H71 H 0.9003 0.6081 0.5057 0.022 Uiso 1 1 calc R
C71 C 0.8289(2) 0.47906(17) 0.44233(16) 0.0197(4) Uani 1 1 d .
H71A H 0.7375 0.4530 0.4271 0.024 Uiso 1 1 calc R
C72 C 0.9066(2) 0.45973(17) 0.35596(16) 0.0199(5) Uani 1 1 d .
O72 O 0.91010(16) 0.37651(12) 0.33244(12) 0.0235(4) Uani 1 1 d .
C73 C 0.8640(2) 0.42428(18) 0.52864(16) 0.0218(5) Uani 1 1 d .
H73A H 0.9515 0.4537 0.5489 0.026 Uiso 1 1 calc R
H73B H 0.8633 0.3563 0.5098 0.026 Uiso 1 1 calc R
C74 C 0.7759(3) 0.4241(2) 0.61301(18) 0.0283(5) Uani 1 1 d .
H74 H 0.7672 0.4925 0.6251 0.034 Uiso 1 1 calc R
C75 C 0.6451(3) 0.3645(3) 0.5938(2) 0.0479(8) Uani 1 1 d .
H75A H 0.6090 0.3891 0.5369 0.072 Uiso 1 1 calc R
H75B H 0.5905 0.3692 0.6483 0.072 Uiso 1 1 calc R
H75C H 0.6509 0.2965 0.5836 0.072 Uiso 1 1 calc R
C76 C 0.8359(4) 0.3884(3) 0.7010(2) 0.0502(9) Uani 1 1 d .
H76A H 0.9205 0.4283 0.7116 0.075 Uiso 1 1 calc R
H76B H 0.8431 0.3206 0.6916 0.075 Uiso 1 1 calc R
H76C H 0.7827 0.3933 0.7563 0.075 Uiso 1 1 calc R
N81 N 0.96681(19) 0.53752(14) 0.30892(13) 0.0187(4) Uani 1 1 d .
H81 H 0.9680 0.5955 0.3330 0.022 Uiso 1 1 calc R
C81 C 1.0305(2) 0.52973(17) 0.21946(16) 0.0198(5) Uani 1 1 d .
H81A H 1.0708 0.5971 0.1999 0.024 Uiso 1 1 calc R
C82 C 1.1373(2) 0.47242(16) 0.23056(16) 0.0186(4) Uani 1 1 d .
O82 O 1.16441(16) 0.42319(12) 0.16474(11) 0.0218(3) Uani 1 1 d .
C83 C 0.9398(2) 0.48602(18) 0.13872(16) 0.0222(5) Uani 1 1 d .
H83A H 0.9829 0.5028 0.0774 0.027 Uiso 1 1 calc R
H83B H 0.9229 0.4145 0.1446 0.027 Uiso 1 1 calc R
C84 C 0.8134(2) 0.51926(19) 0.13624(18) 0.0252(5) Uani 1 1 d .
H84 H 0.7648 0.4936 0.1941 0.030 Uiso 1 1 calc R
C85 C 0.8264(3) 0.62837(19) 0.13537(19) 0.0277(5) Uani 1 1 d .
H85A H 0.7420 0.6447 0.1338 0.042 Uiso 1 1 calc R
H85B H 0.8738 0.6550 0.0790 0.042 Uiso 1 1 calc R
H85C H 0.8720 0.6561 0.1927 0.042 Uiso 1 1 calc R
C86 C 0.7385(3) 0.4744(2) 0.0488(2) 0.0349(6) Uani 1 1 d .
H86A H 0.7306 0.4038 0.0501 0.052 Uiso 1 1 calc R
H86B H 0.7830 0.5004 -0.0089 0.052 Uiso 1 1 calc R
H86C H 0.6538 0.4903 0.0492 0.052 Uiso 1 1 calc R
N91 N 1.19709(18) 0.47985(14) 0.31472(14) 0.0200(4) Uani 1 1 d .
H91 H 1.1746 0.5174 0.3588 0.024 Uiso 1 1 calc R
C91 C 1.2990(2) 0.42740(18) 0.33581(17) 0.0221(5) Uani 1 1 d .
C92 C 1.2535(2) 0.31795(17) 0.31843(15) 0.0182(4) Uani 1 1 d .
O92 O 1.33071(16) 0.26713(12) 0.30076(12) 0.0224(3) Uani 1 1 d .
C93 C 1.3296(3) 0.4396(2) 0.4424(2) 0.0341(6) Uani 1 1 d .
H93A H 1.3977 0.4053 0.4588 0.051 Uiso 1 1 calc R
H93B H 1.2537 0.4127 0.4790 0.051 Uiso 1 1 calc R
H93C H 1.3570 0.5087 0.4575 0.051 Uiso 1 1 calc R
C94 C 1.4167(3) 0.4658(2) 0.2773(2) 0.0326(6) Uani 1 1 d .
H94A H 1.4829 0.4293 0.2929 0.049 Uiso 1 1 calc R
H94B H 1.4475 0.5346 0.2917 0.049 Uiso 1 1 calc R
H94C H 1.3953 0.4579 0.2095 0.049 Uiso 1 1 calc R
N101 N 1.12953(18) 0.28089(14) 0.32729(13) 0.0184(4) Uani 1 1 d .
H101 H 1.0769 0.3186 0.3434 0.022 Uiso 1 1 calc R
C101 C 1.0821(2) 0.17793(17) 0.31021(16) 0.0194(4) Uani 1 1 d .
H10A H 1.1176 0.1406 0.3606 0.023 Uiso 1 1 calc R
C103 C 0.9372(2) 0.15370(17) 0.31628(17) 0.0210(5) Uani 1 1 d .
H10B H 0.9025 0.2020 0.2787 0.025 Uiso 1 1 calc R
H10C H 0.9063 0.0894 0.2866 0.025 Uiso 1 1 calc R
C102 C 1.1194(2) 0.14405(17) 0.21375(17) 0.0207(5) Uani 1 1 d .
O102 O 1.12918(18) 0.06036(13) 0.20228(13) 0.0276(4) Uani 1 1 d .
C104 C 0.8849(2) 0.15205(18) 0.41685(17) 0.0229(5) Uani 1 1 d .
H104 H 0.9269 0.2130 0.4502 0.028 Uiso 1 1 calc R
C105 C 0.9129(3) 0.06622(19) 0.47228(19) 0.0300(6) Uani 1 1 d .
H10D H 1.0047 0.0693 0.4745 0.045 Uiso 1 1 calc R
H10E H 0.8711 0.0058 0.4410 0.045 Uiso 1 1 calc R
H10F H 0.8808 0.0680 0.5371 0.045 Uiso 1 1 calc R
C106 C 0.7427(3) 0.1497(2) 0.4118(2) 0.0340(6) Uani 1 1 d .
H10G H 0.7271 0.2058 0.3757 0.051 Uiso 1 1 calc R
H10H H 0.7097 0.1520 0.4763 0.051 Uiso 1 1 calc R
H10I H 0.7000 0.0898 0.3802 0.051 Uiso 1 1 calc R
N111 N 1.13363(18) 0.20955(14) 0.14276(14) 0.0193(4) Uani 1 1 d .
H111 H 1.1233 0.2691 0.1538 0.023 Uiso 1 1 calc R
C111 C 1.1658(2) 0.18199(17) 0.04871(16) 0.0202(5) Uani 1 1 d .
H11B H 1.1001 0.1252 0.0272 0.024 Uiso 1 1 calc R
C112 C 1.2947(2) 0.15441(17) 0.04348(16) 0.0206(5) Uani 1 1 d .
O112 O 1.32126(17) 0.10854(13) -0.02593(12) 0.0255(4) Uani 1 1 d .
C113 C 1.1641(2) 0.26629(18) -0.01975(16) 0.0219(5) Uani 1 1 d .
H11C H 1.2257 0.3237 0.0034 0.026 Uiso 1 1 calc R
H11D H 1.1928 0.2486 -0.0829 0.026 Uiso 1 1 calc R
C114 C 1.0350(3) 0.2942(2) -0.03146(18) 0.0289(6) Uani 1 1 d .
H114 H 1.0056 0.3103 0.0328 0.035 Uiso 1 1 calc R
C115 C 1.0487(3) 0.3844(2) -0.0932(2) 0.0398(7) Uani 1 1 d .
H11E H 1.1124 0.4366 -0.0649 0.060 Uiso 1 1 calc R
H11F H 0.9670 0.4051 -0.0973 0.060 Uiso 1 1 calc R
H11G H 1.0754 0.3696 -0.1570 0.060 Uiso 1 1 calc R
C116 C 0.9368(3) 0.2115(3) -0.0730(3) 0.0480(8) Uani 1 1 d .
H11H H 0.9298 0.1545 -0.0320 0.072 Uiso 1 1 calc R
H11I H 0.9629 0.1957 -0.1367 0.072 Uiso 1 1 calc R
H11J H 0.8545 0.2312 -0.0770 0.072 Uiso 1 1 calc R
N121 N 1.37865(19) 0.18583(15) 0.11215(14) 0.0213(4) Uani 1 1 d .
H121 H 1.3574 0.2204 0.1593 0.026 Uiso 1 1 calc R
C121 C 1.5053(2) 0.16370(19) 0.11025(17) 0.0240(5) Uani 1 1 d .
C122 C 1.5571(2) 0.18161(18) 0.00918(17) 0.0224(5) Uani 1 1 d .
O122 O 1.61148(17) 0.12862(14) -0.03330(13) 0.0277(4) Uani 1 1 d .
C123 C 1.5898(3) 0.2339(2) 0.17752(19) 0.0334(6) Uani 1 1 d .
H12A H 1.6758 0.2204 0.1774 0.050 Uiso 1 1 calc R
H12B H 1.5555 0.2258 0.2420 0.050 Uiso 1 1 calc R
H12C H 1.5925 0.3006 0.1564 0.050 Uiso 1 1 calc R
C124 C 1.5012(3) 0.0591(2) 0.1384(2) 0.0352(6) Uani 1 1 d .
H12D H 1.5870 0.0455 0.1367 0.053 Uiso 1 1 calc R
H12E H 1.4463 0.0159 0.0938 0.053 Uiso 1 1 calc R
H12F H 1.4674 0.0483 0.2028 0.053 Uiso 1 1 calc R
O125 O 1.54124(17) 0.26767(13) -0.02246(12) 0.0253(4) Uani 1 1 d .
C125 C 1.5867(3) 0.2922(2) -0.11626(19) 0.0322(6) Uani 1 1 d .
H12G H 1.5709 0.3563 -0.1332 0.048 Uiso 1 1 calc R
H12H H 1.5423 0.2438 -0.1615 0.048 Uiso 1 1 calc R
H12I H 1.6780 0.2932 -0.1184 0.048 Uiso 1 1 calc R

loop_
_atom_site_aniso_label
_atom_site_aniso_U_11
_atom_site_aniso_U_22
_atom_site_aniso_U_33
_atom_site_aniso_U_23
_atom_site_aniso_U_13
_atom_site_aniso_U_12
O1B 0.0541(14) 0.0511(13) 0.0245(10) -0.0055(9) 0.0041(9) 0.0083(11)
C1B 0.0373(15) 0.0207(13) 0.0315(14) -0.0075(10) 0.0020(11) 0.0017(10)
C2B 0.0391(17) 0.0350(16) 0.0422(16) -0.0024(12) 0.0096(13) 0.0127(12)
C3B 0.0321(14) 0.0226(12) 0.0328(14) -0.0019(10) 0.0014(11) 0.0017(10)
C4B 0.0372(16) 0.0512(19) 0.0411(17) -0.0013(14) -0.0067(13) 0.0155(14)
C1 0.0355(15) 0.0311(14) 0.0300(14) 0.0033(10) -0.0052(11) 0.0108(11)
O1 0.0392(11) 0.0263(9) 0.0224(9) -0.0013(7) -0.0009(7) 0.0087(8)
C2 0.0458(18) 0.0339(16) 0.0502(19) 0.0123(13) -0.0077(14) 0.0055(13)
C3 0.0498(19) 0.062(2) 0.0392(17) -0.0010(15) -0.0113(14) 0.0336(17)
C4 0.073(2) 0.0418(18) 0.0273(15) 0.0049(13) -0.0053(15) 0.0140(16)
C5 0.0173(11) 0.0262(12) 0.0247(12) -0.0019(9) -0.0026(9) 0.0079(9)
O5 0.0287(9) 0.0232(9) 0.0276(9) -0.0010(7) -0.0069(7) 0.0033(7)
N11 0.0205(10) 0.0230(10) 0.0200(9) -0.0047(7) -0.0042(7) 0.0043(8)
C11 0.0163(11) 0.0235(12) 0.0226(11) -0.0017(9) -0.0007(9) 0.0020(9)
C12 0.0207(11) 0.0203(11) 0.0173(10) 0.0015(8) -0.0016(9) 0.0012(9)
O12 0.0244(9) 0.0255(9) 0.0188(8) -0.0035(6) -0.0019(6) 0.0037(7)
C13 0.0214(12) 0.0331(14) 0.0265(13) -0.0059(10) -0.0002(10) 0.0056(10)
C14 0.0217(13) 0.0402(15) 0.0315(14) -0.0105(11) 0.0042(10) 0.0047(11)
C15 0.0246(14) 0.0518(19) 0.0456(17) -0.0161(14) -0.0064(12) 0.0125(13)
C16 0.0339(16) 0.0467(18) 0.0437(17) -0.0044(14) 0.0154(13) -0.0035(13)
N21 0.0199(10) 0.0224(10) 0.0160(9) -0.0030(7) -0.0035(7) 0.0040(8)
C21 0.0199(11) 0.0192(11) 0.0172(10) -0.0034(8) -0.0027(8) 0.0046(8)
C22 0.0144(10) 0.0222(11) 0.0181(11) -0.0008(8) -0.0014(8) 0.0064(8)
O22 0.0248(9) 0.0240(8) 0.0193(8) -0.0021(6) -0.0059(7) 0.0046(7)
C23 0.0247(12) 0.0205(11) 0.0217(11) -0.0005(9) -0.0047(9) 0.0050(9)
C24 0.0385(15) 0.0231(12) 0.0252(12) -0.0013(9) -0.0076(11) 0.0060(11)
C25 0.0490(18) 0.0234(13) 0.0479(18) 0.0051(12) -0.0168(14) 0.0053(12)
C26 0.0447(19) 0.0262(16) 0.100(3) 0.0128(17) -0.0316(19) -0.0047(13)
N31 0.0181(9) 0.0233(10) 0.0161(9) -0.0023(7) -0.0027(7) 0.0020(8)
C31 0.0167(11) 0.0216(11) 0.0214(11) 0.0013(9) -0.0014(8) 0.0018(9)
C32 0.0182(11) 0.0173(11) 0.0195(10) 0.0037(8) -0.0029(8) 0.0030(8)
O32 0.0182(8) 0.0262(9) 0.0253(9) -0.0032(7) -0.0034(6) 0.0009(7)
C33 0.0292(13) 0.0287(13) 0.0207(12) 0.0056(9) 0.0023(10) 0.0051(10)
C34 0.0182(12) 0.0332(14) 0.0259(12) -0.0020(10) 0.0038(9) 0.0032(10)
N41 0.0165(9) 0.0201(10) 0.0183(9) -0.0019(7) -0.0029(7) 0.0032(7)
C41 0.0169(11) 0.0178(11) 0.0203(11) -0.0012(8) -0.0016(8) 0.0049(8)
C42 0.0136(10) 0.0234(11) 0.0190(11) -0.0015(9) -0.0029(8) 0.0042(8)
O42 0.0395(10) 0.0245(9) 0.0210(9) -0.0049(7) -0.0087(7) 0.0126(8)
C44 0.0203(11) 0.0244(12) 0.0207(11) 0.0006(9) -0.0013(9) 0.0084(9)
C43 0.0166(10) 0.0196(11) 0.0176(10) -0.0002(8) -0.0016(8) 0.0043(8)
C45 0.0338(14) 0.0263(14) 0.0388(15) 0.0078(11) -0.0079(12) 0.0044(11)
C46 0.0219(12) 0.0353(14) 0.0326(14) 0.0032(11) -0.0062(10) 0.0106(11)
N51 0.0192(9) 0.0195(9) 0.0139(9) -0.0033(7) -0.0027(7) 0.0037(7)
C51 0.0187(11) 0.0209(11) 0.0156(10) -0.0014(8) -0.0008(8) 0.0053(8)
C52 0.0231(11) 0.0161(11) 0.0185(11) 0.0014(8) -0.0026(9) 0.0040(9)
O52 0.0252(9) 0.0228(8) 0.0164(8) -0.0001(6) -0.0038(6) 0.0039(7)
C53 0.0209(11) 0.0204(11) 0.0185(11) 0.0010(8) -0.0015(8) 0.0053(9)
C54 0.0198(11) 0.0287(13) 0.0235(12) 0.0048(9) -0.0005(9) 0.0021(9)
C55 0.0227(13) 0.0351(15) 0.0554(19) 0.0061(13) 0.0107(12) 0.0022(11)
C56 0.0248(13) 0.0274(14) 0.0476(16) 0.0024(11) 0.0014(12) -0.0026(10)
N61 0.0169(9) 0.0218(10) 0.0194(9) -0.0045(7) -0.0040(7) 0.0032(7)
C61 0.0173(11) 0.0226(12) 0.0235(11) -0.0033(9) -0.0034(9) 0.0046(9)
C62 0.0164(11) 0.0246(12) 0.0190(11) -0.0001(9) 0.0010(8) 0.0043(9)
O62 0.0253(9) 0.0249(9) 0.0373(10) -0.0053(7) -0.0145(8) 0.0058(7)
C64 0.0251(12) 0.0218(12) 0.0367(14) 0.0010(10) -0.0088(10) 0.0076(10)
C63 0.0194(12) 0.0354(14) 0.0280(13) -0.0077(10) -0.0005(9) 0.0054(10)
N71 0.0166(9) 0.0214(10) 0.0177(9) -0.0011(7) -0.0022(7) 0.0036(7)
C71 0.0169(11) 0.0219(11) 0.0198(11) 0.0004(9) -0.0007(8) 0.0032(9)
C72 0.0180(11) 0.0211(11) 0.0210(11) 0.0013(9) -0.0055(9) 0.0054(8)
O72 0.0250(9) 0.0196(8) 0.0263(9) -0.0002(6) 0.0010(7) 0.0056(7)
C73 0.0239(12) 0.0230(12) 0.0192(11) 0.0024(9) 0.0013(9) 0.0061(9)
C74 0.0323(14) 0.0283(13) 0.0239(12) 0.0048(10) 0.0078(10) 0.0045(11)
C75 0.0342(17) 0.059(2) 0.0446(19) 0.0012(15) 0.0130(14) -0.0049(15)
C76 0.054(2) 0.067(2) 0.0301(16) 0.0208(15) 0.0078(14) 0.0120(17)
N81 0.0225(10) 0.0183(9) 0.0161(9) -0.0024(7) -0.0015(7) 0.0059(7)
C81 0.0225(11) 0.0194(11) 0.0176(11) -0.0002(8) -0.0014(9) 0.0047(9)
C82 0.0195(11) 0.0175(11) 0.0177(10) 0.0014(8) 0.0019(8) 0.0011(8)
O82 0.0235(8) 0.0235(8) 0.0188(8) -0.0006(6) 0.0018(6) 0.0058(7)
C83 0.0263(12) 0.0235(12) 0.0172(11) -0.0028(8) -0.0027(9) 0.0061(9)
C84 0.0236(12) 0.0295(13) 0.0216(12) -0.0010(9) -0.0053(9) 0.0033(10)
C85 0.0299(13) 0.0297(13) 0.0250(12) -0.0004(10) -0.0079(10) 0.0097(10)
C86 0.0345(15) 0.0318(14) 0.0380(15) -0.0061(11) -0.0172(12) 0.0064(11)
N91 0.0210(10) 0.0200(10) 0.0199(9) -0.0036(7) -0.0020(7) 0.0064(8)
C91 0.0192(11) 0.0238(12) 0.0241(12) -0.0038(9) -0.0047(9) 0.0061(9)
C92 0.0208(11) 0.0219(11) 0.0126(10) -0.0001(8) -0.0029(8) 0.0060(9)
O92 0.0213(8) 0.0242(9) 0.0225(8) -0.0027(6) -0.0011(7) 0.0069(7)
C93 0.0391(16) 0.0367(15) 0.0294(14) -0.0121(11) -0.0168(12) 0.0151(12)
C94 0.0207(12) 0.0259(13) 0.0495(17) -0.0009(11) 0.0003(11) 0.0008(10)
N101 0.0199(9) 0.0200(10) 0.0159(9) -0.0021(7) 0.0003(7) 0.0056(7)
C101 0.0207(11) 0.0186(11) 0.0194(11) 0.0017(8) 0.0003(8) 0.0048(9)
C103 0.0200(11) 0.0223(12) 0.0204(11) -0.0001(9) -0.0024(9) 0.0034(9)
C102 0.0179(11) 0.0223(12) 0.0220(11) -0.0011(9) -0.0001(9) 0.0040(9)
O102 0.0339(10) 0.0204(9) 0.0290(9) -0.0016(7) 0.0045(8) 0.0065(7)
C104 0.0189(11) 0.0252(12) 0.0236(12) 0.0004(9) 0.0004(9) 0.0018(9)
C105 0.0357(14) 0.0273(13) 0.0258(13) 0.0051(10) 0.0015(11) 0.0035(11)
C106 0.0228(13) 0.0502(17) 0.0279(13) 0.0047(12) 0.0028(10) 0.0043(12)
N111 0.0197(10) 0.0197(9) 0.0190(9) -0.0025(7) 0.0015(7) 0.0050(7)
C111 0.0169(11) 0.0238(12) 0.0192(11) -0.0045(9) 0.0007(8) 0.0020(9)
C112 0.0206(11) 0.0209(11) 0.0200(11) -0.0003(9) 0.0012(9) 0.0034(9)
O112 0.0252(9) 0.0285(9) 0.0224(8) -0.0085(7) 0.0017(7) 0.0047(7)
C113 0.0222(12) 0.0293(12) 0.0144(10) -0.0023(9) -0.0007(8) 0.0054(9)
C114 0.0281(13) 0.0409(15) 0.0207(12) -0.0015(10) -0.0008(10) 0.0143(11)
C115 0.0480(18) 0.0461(17) 0.0306(14) 0.0058(12) -0.0058(12) 0.0227(14)
C116 0.0233(14) 0.062(2) 0.058(2) 0.0029(16) -0.0138(14) 0.0079(14)
N121 0.0189(10) 0.0267(11) 0.0189(9) -0.0041(8) 0.0006(7) 0.0062(8)
C121 0.0206(12) 0.0333(13) 0.0200(11) -0.0001(9) 0.0005(9) 0.0097(10)
C122 0.0164(11) 0.0266(12) 0.0230(11) -0.0029(9) -0.0014(9) 0.0014(9)
O122 0.0226(9) 0.0323(10) 0.0289(9) -0.0037(7) 0.0056(7) 0.0068(7)
C123 0.0222(13) 0.0572(19) 0.0213(12) -0.0032(11) -0.0034(10) 0.0092(12)
C124 0.0382(16) 0.0373(16) 0.0346(15) 0.0104(12) 0.0082(12) 0.0178(13)
O125 0.0275(9) 0.0261(9) 0.0214(8) -0.0006(7) 0.0018(7) 0.0030(7)
C125 0.0322(14) 0.0381(15) 0.0238(13) 0.0036(10) 0.0015(10) 0.0008(11)

loop_
_atom_type_symbol
_atom_type_description
_atom_type_scat_dispersion_real
_atom_type_scat_dispersion_imag
_atom_type_scat_source
C C 0.0033 0.0016 'International Tables Vol C Tables 4.2.6.8 and 6.1.1.4'
H H 0.0000 0.0000 'International Tables Vol C Tables 4.2.6.8 and 6.1.1.4'
N N 0.0061 0.0033 'International Tables Vol C Tables 4.2.6.8 and 6.1.1.4'
O O 0.0106 0.0060 'International Tables Vol C Tables 4.2.6.8 and 6.1.1.4'

loop_
_geom_angle_atom_site_label_1
_geom_angle_atom_site_label_2
_geom_angle_atom_site_label_3
_geom_angle
O1B C1B C2B 122.3(3)
O1B C1B C3B 121.8(3)
C2B C1B C3B 115.9(2)
C1B C2B H2B1 109.5
C1B C2B H2B2 109.5
H2B1 C2B H2B2 109.5
C1B C2B H2B3 109.5
H2B1 C2B H2B3 109.5
H2B2 C2B H2B3 109.5
C1B C3B C4B 114.5(3)
C1B C3B H3B1 108.6
C4B C3B H3B1 108.6
C1B C3B H3B2 108.6
C4B C3B H3B2 108.6
H3B1 C3B H3B2 107.6
C3B C4B H4B1 109.5
C3B C4B H4B2 109.5
H4B1 C4B H4B2 109.5
C3B C4B H4B3 109.5
H4B1 C4B H4B3 109.5
H4B2 C4B H4B3 109.5
O1 C1 C4 102.4(2)
O1 C1 C3 108.2(2)
C4 C1 C3 110.8(3)
O1 C1 C2 112.4(2)
C4 C1 C2 112.1(3)
C3 C1 C2 110.7(3)
C5 O1 C1 120.5(2)
C1 C2 H2A 109.5
C1 C2 H2B 109.5
H2A C2 H2B 109.5
C1 C2 H2C 109.5
H2A C2 H2C 109.5
H2B C2 H2C 109.5
C1 C3 H3A 109.5
C1 C3 H3B 109.5
H3A C3 H3B 109.5
C1 C3 H3C 109.5
H3A C3 H3C 109.5
H3B C3 H3C 109.5
C1 C4 H4A 109.5
C1 C4 H4B 109.5
H4A C4 H4B 109.5
C1 C4 H4C 109.5
H4A C4 H4C 109.5
H4B C4 H4C 109.5
O5 C5 N11 124.4(2)
O5 C5 O1 125.2(2)
N11 C5 O1 110.4(2)
C5 N11 C11 122.0(2)
C5 N11 H11 119.0
C11 N11 H11 119.0
N11 C11 C13 114.3(2)
N11 C11 C12 110.93(19)
C13 C11 C12 111.63(19)
N11 C11 H11A 106.5
C13 C11 H11A 106.5
C12 C11 H11A 106.5
O12 C12 N21 123.1(2)
O12 C12 C11 122.3(2)
N21 C12 C11 114.5(2)
C11 C13 C14 115.9(2)
C11 C13 H13A 108.3
C14 C13 H13A 108.3
C11 C13 H13B 108.3
C14 C13 H13B 108.3
H13A C13 H13B 107.4
C16 C14 C15 110.6(3)
C16 C14 C13 112.4(2)
C15 C14 C13 113.6(2)
C16 C14 H14 106.6
C15 C14 H14 106.6
C13 C14 H14 106.6
C14 C15 H15A 109.5
C14 C15 H15B 109.5
H15A C15 H15B 109.5
C14 C15 H15C 109.5
H15A C15 H15C 109.5
H15B C15 H15C 109.5
C14 C16 H16A 109.5
C14 C16 H16B 109.5
H16A C16 H16B 109.5
C14 C16 H16C 109.5
H16A C16 H16C 109.5
H16B C16 H16C 109.5
C12 N21 C21 120.16(19)
C12 N21 H21 119.9
C21 N21 H21 119.9
N21 C21 C23 114.28(19)
N21 C21 C22 109.88(18)
C23 C21 C22 111.06(18)
N21 C21 H21A 107.1
C23 C21 H21A 107.1
C22 C21 H21A 107.1
O22 C22 N31 123.7(2)
O22 C22 C21 122.9(2)
N31 C22 C21 113.42(19)
C21 C23 C24 115.9(2)
C21 C23 H23A 108.3
C24 C23 H23A 108.3
C21 C23 H23B 108.3
C24 C23 H23B 108.3
H23A C23 H23B 107.4
C25 C24 C26 109.6(3)
C25 C24 C23 110.1(2)
C26 C24 C23 113.3(2)
C25 C24 H24 107.9
C26 C24 H24 107.9
C23 C24 H24 107.9
C24 C25 H25A 109.5
C24 C25 H25B 109.5
H25A C25 H25B 109.5
C24 C25 H25C 109.5
H25A C25 H25C 109.5
H25B C25 H25C 109.5
C24 C26 H26A 109.5
C24 C26 H26B 109.5
H26A C26 H26B 109.5
C24 C26 H26C 109.5
H26A C26 H26C 109.5
H26B C26 H26C 109.5
C22 N31 C31 122.89(19)
C22 N31 H31 118.6
C31 N31 H31 118.6
N31 C31 C34 111.4(2)
N31 C31 C33 107.48(19)
C34 C31 C33 110.3(2)
N31 C31 C32 109.12(18)
C34 C31 C32 110.79(19)
C33 C31 C32 107.61(19)
O32 C32 N41 121.8(2)
O32 C32 C31 122.2(2)
N41 C32 C31 115.83(19)
C31 C33 H33A 109.5
C31 C33 H33B 109.5
H33A C33 H33B 109.5
C31 C33 H33C 109.5
H33A C33 H33C 109.5
H33B C33 H33C 109.5
C31 C34 H34A 109.5
C31 C34 H34B 109.5
H34A C34 H34B 109.5
C31 C34 H34C 109.5
H34A C34 H34C 109.5
H34B C34 H34C 109.5
C32 N41 C41 119.28(19)
C32 N41 H41 120.4
C41 N41 H41 120.4
N41 C41 C42 112.55(18)
N41 C41 C43 110.47(18)
C42 C41 C43 110.93(18)
N41 C41 H41A 107.6
C42 C41 H41A 107.6
C43 C41 H41A 107.6
O42 C42 N51 122.5(2)
O42 C42 C41 119.4(2)
N51 C42 C41 118.13(19)
C46 C44 C45 110.1(2)
C46 C44 C43 109.4(2)
C45 C44 C43 112.3(2)
C46 C44 H44 108.3
C45 C44 H44 108.3
C43 C44 H44 108.3
C41 C43 C44 114.15(19)
C41 C43 H43A 108.7
C44 C43 H43A 108.7
C41 C43 H43B 108.7
C44 C43 H43B 108.7
H43A C43 H43B 107.6
C44 C45 H45A 109.5
C44 C45 H45B 109.5
H45A C45 H45B 109.5
C44 C45 H45C 109.5
H45A C45 H45C 109.5
H45B C45 H45C 109.5
C44 C46 H46A 109.5
C44 C46 H46B 109.5
H46A C46 H46B 109.5
C44 C46 H46C 109.5
H46A C46 H46C 109.5
H46B C46 H46C 109.5
C42 N51 C51 119.90(19)
C42 N51 H51 120.0
C51 N51 H51 120.1
N51 C51 C53 111.86(18)
N51 C51 C52 111.52(18)
C53 C51 C52 111.89(18)
N51 C51 H51A 107.1
C53 C51 H51A 107.1
C52 C51 H51A 107.1
O52 C52 N61 122.8(2)
O52 C52 C51 119.4(2)
N61 C52 C51 117.7(2)
C51 C53 C54 114.15(19)
C51 C53 H53A 108.7
C54 C53 H53A 108.7
C51 C53 H53B 108.7
C54 C53 H53B 108.7
H53A C53 H53B 107.6
C56 C54 C55 110.8(2)
C56 C54 C53 108.9(2)
C55 C54 C53 111.9(2)
C56 C54 H54 108.4
C55 C54 H54 108.4
C53 C54 H54 108.4
C54 C55 H55A 109.5
C54 C55 H55B 109.5
H55A C55 H55B 109.5
C54 C55 H55C 109.5
H55A C55 H55C 109.5
H55B C55 H55C 109.5
C54 C56 H56A 109.5
C54 C56 H56B 109.5
H56A C56 H56B 109.5
C54 C56 H56C 109.5
H56A C56 H56C 109.5
H56B C56 H56C 109.5
C52 N61 C61 122.06(19)
C52 N61 H61 119.0
C61 N61 H61 119.0
N61 C61 C63 107.52(19)
N61 C61 C64 111.8(2)
C63 C61 C64 110.5(2)
N61 C61 C62 110.18(18)
C63 C61 C62 107.3(2)
C64 C61 C62 109.38(19)
O62 C62 N71 122.8(2)
O62 C62 C61 121.6(2)
N71 C62 C61 115.48(19)
C61 C64 H64A 109.5
C61 C64 H64B 109.5
H64A C64 H64B 109.5
C61 C64 H64C 109.5
H64A C64 H64C 109.5
H64B C64 H64C 109.5
C61 C63 H63A 109.5
C61 C63 H63B 109.5
H63A C63 H63B 109.5
C61 C63 H63C 109.5
H63A C63 H63C 109.5
H63B C63 H63C 109.5
C62 N71 C71 121.80(19)
C62 N71 H71 119.1
C71 N71 H71 119.1
N71 C71 C73 110.39(19)
N71 C71 C72 113.27(19)
C73 C71 C72 110.27(19)
N71 C71 H71A 107.6
C73 C71 H71A 107.6
C72 C71 H71A 107.6
O72 C72 N81 123.1(2)
O72 C72 C71 120.3(2)
N81 C72 C71 116.5(2)
C71 C73 C74 114.2(2)
C71 C73 H73A 108.7
C74 C73 H73A 108.7
C71 C73 H73B 108.7
C74 C73 H73B 108.7
H73A C73 H73B 107.6
C75 C74 C76 111.4(3)
C75 C74 C73 112.2(2)
C76 C74 C73 109.4(2)
C75 C74 H74 107.9
C76 C74 H74 107.9
C73 C74 H74 107.9
C74 C75 H75A 109.5
C74 C75 H75B 109.5
H75A C75 H75B 109.5
C74 C75 H75C 109.5
H75A C75 H75C 109.5
H75B C75 H75C 109.5
C74 C76 H76A 109.5
C74 C76 H76B 109.5
H76A C76 H76B 109.5
C74 C76 H76C 109.5
H76A C76 H76C 109.5
H76B C76 H76C 109.5
C72 N81 C81 122.3(2)
C72 N81 H81 118.9
C81 N81 H81 118.9
N81 C81 C83 113.42(19)
N81 C81 C82 111.64(18)
C83 C81 C82 110.00(19)
N81 C81 H81A 107.1
C83 C81 H81A 107.1
C82 C81 H81A 107.1
O82 C82 N91 123.1(2)
O82 C82 C81 120.6(2)
N91 C82 C81 116.2(2)
C84 C83 C81 115.0(2)
C84 C83 H83A 108.5
C81 C83 H83A 108.5
C84 C83 H83B 108.5
C81 C83 H83B 108.5
H83A C83 H83B 107.5
C85 C84 C83 113.7(2)
C85 C84 C86 110.2(2)
C83 C84 C86 108.4(2)
C85 C84 H84 108.1
C83 C84 H84 108.1
C86 C84 H84 108.1
C84 C85 H85A 109.5
C84 C85 H85B 109.5
H85A C85 H85B 109.5
C84 C85 H85C 109.5
H85A C85 H85C 109.5
H85B C85 H85C 109.5
C84 C86 H86A 109.5
C84 C86 H86B 109.5
H86A C86 H86B 109.5
C84 C86 H86C 109.5
H86A C86 H86C 109.5
H86B C86 H86C 109.5
C82 N91 C91 122.0(2)
C82 N91 H91 119.0
C91 N91 H91 119.0
N91 C91 C94 111.4(2)
N91 C91 C93 107.5(2)
C94 C91 C93 110.5(2)
N91 C91 C92 110.57(18)
C94 C91 C92 110.3(2)
C93 C91 C92 106.3(2)
O92 C92 N101 122.2(2)
O92 C92 C91 119.8(2)
N101 C92 C91 117.95(19)
C91 C93 H93A 109.5
C91 C93 H93B 109.5
H93A C93 H93B 109.5
C91 C93 H93C 109.5
H93A C93 H93C 109.5
H93B C93 H93C 109.5
C91 C94 H94A 109.5
C91 C94 H94B 109.5
H94A C94 H94B 109.5
C91 C94 H94C 109.5
H94A C94 H94C 109.5
H94B C94 H94C 109.5
C92 N101 C101 119.75(19)
C92 N101 H101 120.1
C101 N101 H101 120.1
N101 C101 C102 113.13(19)
N101 C101 C103 110.57(19)
C102 C101 C103 107.98(19)
N101 C101 H10A 108.3
C102 C101 H10A 108.3
C103 C101 H10A 108.3
C104 C103 C101 114.81(19)
C104 C103 H10B 108.6
C101 C103 H10B 108.6
C104 C103 H10C 108.6
C101 C103 H10C 108.6
H10B C103 H10C 107.5
O102 C102 N111 123.0(2)
O102 C102 C101 120.1(2)
N111 C102 C101 116.8(2)
C105 C104 C106 111.0(2)
C105 C104 C103 111.1(2)
C106 C104 C103 109.3(2)
C105 C104 H104 108.5
C106 C104 H104 108.5
C103 C104 H104 108.5
C104 C105 H10D 109.5
C104 C105 H10E 109.5
H10D C105 H10E 109.5
C104 C105 H10F 109.5
H10D C105 H10F 109.5
H10E C105 H10F 109.5
C104 C106 H10G 109.5
C104 C106 H10H 109.5
H10G C106 H10H 109.5
C104 C106 H10I 109.5
H10G C106 H10I 109.5
H10H C106 H10I 109.5
C102 N111 C111 120.0(2)
C102 N111 H111 120.0
C111 N111 H111 120.0
N111 C111 C112 113.63(19)
N111 C111 C113 109.33(19)
C112 C111 C113 108.36(19)
N111 C111 H11B 108.5
C112 C111 H11B 108.5
C113 C111 H11B 108.5
O112 C112 N121 122.1(2)
O112 C112 C111 119.8(2)
N121 C112 C111 118.0(2)
C114 C113 C111 114.5(2)
C114 C113 H11C 108.6
C111 C113 H11C 108.6
C114 C113 H11D 108.6
C111 C113 H11D 108.6
H11C C113 H11D 107.6
C116 C114 C115 111.1(2)
C116 C114 C113 111.8(2)
C115 C114 C113 109.3(2)
C116 C114 H114 108.2
C115 C114 H114 108.2
C113 C114 H114 108.2
C114 C115 H11E 109.5
C114 C115 H11F 109.5
H11E C115 H11F 109.5
C114 C115 H11G 109.5
H11E C115 H11G 109.5
H11F C115 H11G 109.5
C114 C116 H11H 109.5
C114 C116 H11I 109.5
H11H C116 H11I 109.5
C114 C116 H11J 109.5
H11H C116 H11J 109.5
H11I C116 H11J 109.5
C112 N121 C121 120.8(2)
C112 N121 H121 119.6
C121 N121 H121 119.6
N121 C121 C124 110.6(2)
N121 C121 C123 108.0(2)
C124 C121 C123 111.4(2)
N121 C121 C122 108.30(19)
C124 C121 C122 110.1(2)
C123 C121 C122 108.3(2)
O122 C122 O125 124.4(2)
O122 C122 C121 124.9(2)
O125 C122 C121 110.6(2)
C121 C123 H12A 109.5
C121 C123 H12B 109.5
H12A C123 H12B 109.5
C121 C123 H12C 109.5
H12A C123 H12C 109.5
H12B C123 H12C 109.5
C121 C124 H12D 109.5
C121 C124 H12E 109.5
H12D C124 H12E 109.5
C121 C124 H12F 109.5
H12D C124 H12F 109.5
H12E C124 H12F 109.5
C122 O125 C125 115.4(2)
O125 C125 H12G 109.5
O125 C125 H12H 109.5
H12G C125 H12H 109.5
O125 C125 H12I 109.5
H12G C125 H12I 109.5
H12H C125 H12I 109.5

loop_
_geom_bond_atom_site_label_1
_geom_bond_atom_site_label_2
_geom_bond_distance
O1B C1B 1.207(4)
C1B C2B 1.493(4)
C1B C3B 1.506(4)
C2B H2B1 0.9800
C2B H2B2 0.9800
C2B H2B3 0.9800
C3B C4B 1.511(4)
C3B H3B1 0.9900
C3B H3B2 0.9900
C4B H4B1 0.9800
C4B H4B2 0.9800
C4B H4B3 0.9800
C1 O1 1.471(3)
C1 C4 1.511(4)
C1 C3 1.514(4)
C1 C2 1.517(4)
O1 C5 1.350(3)
C2 H2A 0.9800
C2 H2B 0.9800
C2 H2C 0.9800
C3 H3A 0.9800
C3 H3B 0.9800
C3 H3C 0.9800
C4 H4A 0.9800
C4 H4B 0.9800
C4 H4C 0.9800
C5 O5 1.218(3)
C5 N11 1.338(3)
N11 C11 1.452(3)
N11 H11 0.8800
C11 C13 1.528(3)
C11 C12 1.540(3)
C11 H11A 1.0000
C12 O12 1.221(3)
C12 N21 1.337(3)
C13 C14 1.533(4)
C13 H13A 0.9900
C13 H13B 0.9900
C14 C16 1.518(5)
C14 C15 1.523(4)
C14 H14 1.0000
C15 H15A 0.9800
C15 H15B 0.9800
C15 H15C 0.9800
C16 H16A 0.9800
C16 H16B 0.9800
C16 H16C 0.9800
N21 C21 1.460(3)
N21 H21 0.8800
C21 C23 1.525(3)
C21 C22 1.537(3)
C21 H21A 1.0000
C22 O22 1.223(3)
C22 N31 1.336(3)
C23 C24 1.533(3)
C23 H23A 0.9900
C23 H23B 0.9900
C24 C25 1.517(4)
C24 C26 1.517(5)
C24 H24 1.0000
C25 H25A 0.9800
C25 H25B 0.9800
C25 H25C 0.9800
C26 H26A 0.9800
C26 H26B 0.9800
C26 H26C 0.9800
N31 C31 1.459(3)
N31 H31 0.8800
C31 C34 1.522(3)
C31 C33 1.532(3)
C31 C32 1.533(3)
C32 O32 1.231(3)
C32 N41 1.340(3)
C33 H33A 0.9800
C33 H33B 0.9800
C33 H33C 0.9800
C34 H34A 0.9800
C34 H34B 0.9800
C34 H34C 0.9800
N41 C41 1.450(3)
N41 H41 0.8800
C41 C42 1.519(3)
C41 C43 1.527(3)
C41 H41A 1.0000
C42 O42 1.233(3)
C42 N51 1.326(3)
C44 C46 1.519(3)
C44 C45 1.521(4)
C44 C43 1.533(3)
C44 H44 1.0000
C43 H43A 0.9900
C43 H43B 0.9900
C45 H45A 0.9800
C45 H45B 0.9800
C45 H45C 0.9800
C46 H46A 0.9800
C46 H46B 0.9800
C46 H46C 0.9800
N51 C51 1.452(3)
N51 H51 0.8800
C51 C53 1.520(3)
C51 C52 1.534(3)
C51 H51A 1.0000
C52 O52 1.228(3)
C52 N61 1.335(3)
C53 C54 1.534(3)
C53 H53A 0.9900
C53 H53B 0.9900
C54 C56 1.516(4)
C54 C55 1.519(4)
C54 H54 1.0000
C55 H55A 0.9800
C55 H55B 0.9800
C55 H55C 0.9800
C56 H56A 0.9800
C56 H56B 0.9800
C56 H56C 0.9800
N61 C61 1.470(3)
N61 H61 0.8800
C61 C63 1.523(4)
C61 C64 1.526(3)
C61 C62 1.545(3)
C62 O62 1.215(3)
C62 N71 1.350(3)
C64 H64A 0.9800
C64 H64B 0.9800
C64 H64C 0.9800
C63 H63A 0.9800
C63 H63B 0.9800
C63 H63C 0.9800
N71 C71 1.446(3)
N71 H71 0.8800
C71 C73 1.523(3)
C71 C72 1.534(3)
C71 H71A 1.0000
C72 O72 1.223(3)
C72 N81 1.335(3)
C73 C74 1.524(3)
C73 H73A 0.9900
C73 H73B 0.9900
C74 C75 1.510(4)
C74 C76 1.522(4)
C74 H74 1.0000
C75 H75A 0.9800
C75 H75B 0.9800
C75 H75C 0.9800
C76 H76A 0.9800
C76 H76B 0.9800
C76 H76C 0.9800
N81 C81 1.452(3)
N81 H81 0.8800
C81 C83 1.536(3)
C81 C82 1.536(3)
C81 H81A 1.0000
C82 O82 1.226(3)
C82 N91 1.336(3)
C83 C84 1.523(3)
C83 H83A 0.9900
C83 H83B 0.9900
C84 C85 1.513(4)
C84 C86 1.529(3)
C84 H84 1.0000
C85 H85A 0.9800
C85 H85B 0.9800
C85 H85C 0.9800
C86 H86A 0.9800
C86 H86B 0.9800
C86 H86C 0.9800
N91 C91 1.466(3)
N91 H91 0.8800
C91 C94 1.523(4)
C91 C93 1.535(3)
C91 C92 1.538(3)
C92 O92 1.225(3)
C92 N101 1.339(3)
C93 H93A 0.9800
C93 H93B 0.9800
C93 H93C 0.9800
C94 H94A 0.9800
C94 H94B 0.9800
C94 H94C 0.9800
N101 C101 1.455(3)
N101 H101 0.8800
C101 C102 1.521(3)
C101 C103 1.531(3)
C101 H10A 1.0000
C103 C104 1.525(3)
C103 H10B 0.9900
C103 H10C 0.9900
C102 O102 1.213(3)
C102 N111 1.349(3)
C104 C105 1.516(4)
C104 C106 1.524(4)
C104 H104 1.0000
C105 H10D 0.9800
C105 H10E 0.9800
C105 H10F 0.9800
C106 H10G 0.9800
C106 H10H 0.9800
C106 H10I 0.9800
N111 C111 1.442(3)
N111 H111 0.8800
C111 C112 1.515(3)
C111 C113 1.532(3)
C111 H11B 1.0000
C112 O112 1.235(3)
C112 N121 1.330(3)
C113 C114 1.523(3)
C113 H11C 0.9900
C113 H11D 0.9900
C114 C116 1.518(4)
C114 C115 1.522(4)
C114 H114 1.0000
C115 H11E 0.9800
C115 H11F 0.9800
C115 H11G 0.9800
C116 H11H 0.9800
C116 H11I 0.9800
C116 H11J 0.9800
N121 C121 1.456(3)
N121 H121 0.8800
C121 C124 1.516(4)
C121 C123 1.524(4)
C121 C122 1.535(3)
C122 O122 1.196(3)
C122 O125 1.332(3)
C123 H12A 0.9800
C123 H12B 0.9800
C123 H12C 0.9800
C124 H12D 0.9800
C124 H12E 0.9800
C124 H12F 0.9800
O125 C125 1.430(3)
C125 H12G 0.9800
C125 H12H 0.9800
C125 H12I 0.9800

loop_
_geom_torsion_atom_site_label_1
_geom_torsion_atom_site_label_2
_geom_torsion_atom_site_label_3
_geom_torsion_atom_site_label_4
_geom_torsion
O1B C1B C3B C4B -15.9(4)
C2B C1B C3B C4B 165.0(3)
C4 C1 O1 C5 171.5(2)
C3 C1 O1 C5 54.5(3)
C2 C1 O1 C5 -68.0(3)
C1 O1 C5 O5 30.7(4)
C1 O1 C5 N11 -150.6(2)
O5 C5 N11 C11 -5.4(4)
O1 C5 N11 C11 176.0(2)
C5 N11 C11 C13 -69.1(3)
C5 N11 C11 C12 58.2(3)
N11 C11 C12 O12 -127.7(2)
C13 C11 C12 O12 1.1(3)
N11 C11 C12 N21 55.5(3)
C13 C11 C12 N21 -175.7(2)
N11 C11 C13 C14 -79.0(3)
C12 C11 C13 C14 154.0(2)
C11 C13 C14 C16 -62.0(3)
C11 C13 C14 C15 64.5(3)
O12 C12 N21 C21 -5.6(3)
C11 C12 N21 C21 171.19(19)
C12 N21 C21 C23 -69.8(3)
C12 N21 C21 C22 55.8(3)
N21 C21 C22 O22 -129.8(2)
C23 C21 C22 O22 -2.4(3)
N21 C21 C22 N31 50.9(3)
C23 C21 C22 N31 178.3(2)
N21 C21 C23 C24 -63.6(3)
C22 C21 C23 C24 171.4(2)
C21 C23 C24 C25 -159.9(2)
C21 C23 C24 C26 77.0(3)
O22 C22 N31 C31 -1.6(4)
C21 C22 N31 C31 177.7(2)
C22 N31 C31 C34 -69.6(3)
C22 N31 C31 C33 169.5(2)
C22 N31 C31 C32 53.0(3)
N31 C31 C32 O32 -132.6(2)
C34 C31 C32 O32 -9.5(3)
C33 C31 C32 O32 111.1(2)
N31 C31 C32 N41 51.7(3)
C34 C31 C32 N41 174.8(2)
C33 C31 C32 N41 -64.6(3)
O32 C32 N41 C41 -3.3(3)
C31 C32 N41 C41 172.41(19)
C32 N41 C41 C42 68.4(3)
C32 N41 C41 C43 -166.95(19)
N41 C41 C42 O42 -147.2(2)
C43 C41 C42 O42 88.5(3)
N41 C41 C42 N51 33.0(3)
C43 C41 C42 N51 -91.3(2)
N41 C41 C43 C44 67.6(2)
C42 C41 C43 C44 -166.90(19)
C46 C44 C43 C41 -177.8(2)
C45 C44 C43 C41 59.6(3)
O42 C42 N51 C51 2.1(3)
C41 C42 N51 C51 -178.08(19)
C42 N51 C51 C53 -162.8(2)
C42 N51 C51 C52 71.0(3)
N51 C51 C52 O52 -133.8(2)
C53 C51 C52 O52 100.0(2)
N51 C51 C52 N61 45.7(3)
C53 C51 C52 N61 -80.4(2)
N51 C51 C53 C54 61.1(3)
C52 C51 C53 C54 -172.91(19)
C51 C53 C54 C56 175.3(2)
C51 C53 C54 C55 52.4(3)
O52 C52 N61 C61 3.2(3)
C51 C52 N61 C61 -176.4(2)
C52 N61 C61 C63 171.6(2)
C52 N61 C61 C64 -66.9(3)
C52 N61 C61 C62 55.0(3)
N61 C61 C62 O62 -145.7(2)
C63 C61 C62 O62 97.5(3)
C64 C61 C62 O62 -22.4(3)
N61 C61 C62 N71 37.0(3)
C63 C61 C62 N71 -79.8(2)
C64 C61 C62 N71 160.3(2)
O62 C62 N71 C71 0.8(4)
C61 C62 N71 C71 178.0(2)
C62 N71 C71 C73 -148.5(2)
C62 N71 C71 C72 87.2(3)
N71 C71 C72 O72 175.9(2)
C73 C71 C72 O72 51.7(3)
N71 C71 C72 N81 -4.9(3)
C73 C71 C72 N81 -129.1(2)
N71 C71 C73 C74 64.5(3)
C72 C71 C73 C74 -169.6(2)
C71 C73 C74 C75 68.7(3)
C71 C73 C74 C76 -167.1(2)
O72 C72 N81 C81 7.0(3)
C71 C72 N81 C81 -172.18(19)
C72 N81 C81 C83 64.1(3)
C72 N81 C81 C82 -60.8(3)
N81 C81 C82 O82 148.4(2)
C83 C81 C82 O82 21.6(3)
N81 C81 C82 N91 -31.6(3)
C83 C81 C82 N91 -158.5(2)
N81 C81 C83 C84 39.6(3)
C82 C81 C83 C84 165.5(2)
C81 C83 C84 C85 53.6(3)
C81 C83 C84 C86 176.5(2)
O82 C82 N91 C91 -1.4(3)
C81 C82 N91 C91 178.7(2)
C82 N91 C91 C94 67.9(3)
C82 N91 C91 C93 -170.8(2)
C82 N91 C91 C92 -55.2(3)
N91 C91 C92 O92 155.5(2)
C94 C91 C92 O92 31.8(3)
C93 C91 C92 O92 -88.1(3)
N91 C91 C92 N101 -27.3(3)
C94 C91 C92 N101 -151.0(2)
C93 C91 C92 N101 89.1(2)
O92 C92 N101 C101 -3.7(3)
C91 C92 N101 C101 179.16(19)
C92 N101 C101 C102 -54.0(3)
C92 N101 C101 C103 -175.29(19)
N101 C101 C103 C104 -74.6(2)
C102 C101 C103 C104 161.2(2)
N101 C101 C102 O102 153.0(2)
C103 C101 C102 O102 -84.3(3)
N101 C101 C102 N111 -30.5(3)
C103 C101 C102 N111 92.2(2)
C101 C103 C104 C105 -69.7(3)
C101 C103 C104 C106 167.5(2)
O102 C102 N111 C111 -2.0(3)
C101 C102 N111 C111 -178.43(19)
C102 N111 C111 C112 -64.0(3)
C102 N111 C111 C113 174.8(2)
N111 C111 C112 O112 163.1(2)
C113 C111 C112 O112 -75.1(3)
N111 C111 C112 N121 -20.7(3)
C113 C111 C112 N121 101.0(2)
N111 C111 C113 C114 -62.8(3)
C112 C111 C113 C114 172.9(2)
C111 C113 C114 C116 -62.1(3)
C111 C113 C114 C115 174.5(2)
O112 C112 N121 C121 -2.6(4)
C111 C112 N121 C121 -178.6(2)
C112 N121 C121 C124 -75.6(3)
C112 N121 C121 C123 162.3(2)
C112 N121 C121 C122 45.2(3)
N121 C121 C122 O122 -135.9(2)
C124 C121 C122 O122 -14.9(3)
C123 C121 C122 O122 107.2(3)
N121 C121 C122 O125 48.4(3)
C124 C121 C122 O125 169.4(2)
C123 C121 C122 O125 -68.5(3)
O122 C122 O125 C125 4.1(3)
C121 C122 O125 C125 179.8(2)
